data_7062855
loop_
_publ_author_name
'Zhang, Hao'
'Chen, Feng-Yu'
'Liu, Zhi-Yong'
'Luo, Yu-Hui'
'Zhou, Zi-Lin'
'Jia, Xue-Meng'
'Wang, Xin'
'Yang, Yun-Qiong'

_publ_section_title
;
 Photocatalytic activation of peroxodisulfate using iron-containing MOFs
 synthesized by single-crystal-to-single-crystal transformation for
 ofloxacin degradation
;
_journal_issue 45
_journal_name_full 'New Journal of Chemistry'
_journal_page_first 21081
_journal_page_last 21090
_journal_paper_doi 10.1039/D3NJ03470D
_journal_volume 47
_journal_year 2023
_chemical_formula_sum 'C84 H60 Fe4 In2 N6 O38'
_chemical_formula_weight 2214.42
_space_group_crystal_system orthorhombic
_space_group_IT_number 29
_space_group_name_Hall 'P 2c -2ac'
_space_group_name_H-M_alt 'P c a 21'
_atom_sites_solution_hydrogens geom
_audit_creation_method SHELXL-2016/6
_audit_update_record
;
2023-05-10 deposited with the CCDC.	2023-10-27 downloaded from the CCDC.
;
_cell_angle_alpha 90
_cell_angle_beta 90
_cell_angle_gamma 90
_cell_formula_units_Z 4
_cell_length_a 31.104(5)
_cell_length_b 16.117(2)
_cell_length_c 41.896(7)
_cell_measurement_reflns_used 5450
_cell_measurement_temperature 296(2)
_cell_measurement_theta_max 19.616
_cell_measurement_theta_min 2.332
_cell_volume 21003(6)
_computing_structure_refinement 'SHELXL-2016/6 (Sheldrick, 2016)'
_diffrn_ambient_temperature 296(2)
_diffrn_measured_fraction_theta_full 0.997
_diffrn_measured_fraction_theta_max 0.997
_diffrn_measurement_device_type w/scan
_diffrn_radiation_type MoK\a
_diffrn_radiation_wavelength 0.71073
_diffrn_reflns_av_R_equivalents 0.1908
_diffrn_reflns_av_unetI/netI 0.2227
_diffrn_reflns_Laue_measured_fraction_full 0.997
_diffrn_reflns_Laue_measured_fraction_max 0.997
_diffrn_reflns_limit_h_max 34
_diffrn_reflns_limit_h_min -34
_diffrn_reflns_limit_k_max 15
_diffrn_reflns_limit_k_min -17
_diffrn_reflns_limit_l_max 44
_diffrn_reflns_limit_l_min -46
_diffrn_reflns_number 90692
_diffrn_reflns_point_group_measured_fraction_full 0.997
_diffrn_reflns_point_group_measured_fraction_max 0.997
_diffrn_reflns_theta_full 23.333
_diffrn_reflns_theta_max 23.333
_diffrn_reflns_theta_min 0.972
_exptl_absorpt_coefficient_mu 0.525
_exptl_absorpt_correction_T_max 1.00000
_exptl_absorpt_correction_T_min 0.73600
_exptl_absorpt_correction_type multi-scan
_exptl_absorpt_process_details SADABA
_exptl_crystal_colour Brown
_exptl_crystal_density_diffrn 0.700
_exptl_crystal_description Block
_exptl_crystal_F_000 4448
_exptl_crystal_size_max 0.55
_exptl_crystal_size_mid 0.53
_exptl_crystal_size_min 0.40
_refine_diff_density_max 2.504
_refine_diff_density_min -0.853
_refine_diff_density_rms 0.091
_refine_ls_abs_structure_details
;
 Refined as an inversion twin.
;
_refine_ls_abs_structure_Flack 0.46(4)
_refine_ls_extinction_method none
_refine_ls_goodness_of_fit_ref 1.049
_refine_ls_hydrogen_treatment constr
_refine_ls_matrix_type full
_refine_ls_number_parameters 992
_refine_ls_number_reflns 29981
_refine_ls_number_restraints 3134
_refine_ls_restrained_S_all 1.022
_refine_ls_R_factor_all 0.1668
_refine_ls_R_factor_gt 0.0839
_refine_ls_shift/su_max 0.022
_refine_ls_shift/su_mean 0.000
_refine_ls_structure_factor_coef Fsqd
_refine_ls_weighting_details 'w=1/[\s^2^(Fo^2^)+(0.0582P)^2^] where P=(Fo^2^+2Fc^2^)/3'
_refine_ls_weighting_scheme calc
_refine_ls_wR_factor_gt 0.1790
_refine_ls_wR_factor_ref 0.2089
_reflns_Friedel_coverage 0.968
_reflns_Friedel_fraction_full 0.997
_reflns_Friedel_fraction_max 0.997
_reflns_number_gt 14815
_reflns_number_total 29981
_reflns_threshold_expression 'I > 2\s(I)'
_cod_data_source_file d3nj03470d2.cif
_cod_data_source_block y_sq
_cod_depositor_comments 'Adding full bibliography for 7062854--7062855.cif.'
_cod_database_code 7062855
_shelx_shelxl_version_number 2016/6
_shelx_space_group_comment
;
The symmetry employed for this shelxl refinement is uniquely defined
by the following loop, which should always be used as a source of
symmetry information in preference to the above space-group names.
They are only intended as comments.
;

loop_
_space_group_symop_operation_xyz
'x, y, z'
'-x, -y, z+1/2'
'-x+1/2, y, z+1/2'
'x+1/2, -y, z'

loop_
_atom_site_label
_atom_site_type_symbol
_atom_site_fract_x
_atom_site_fract_y
_atom_site_fract_z
_atom_site_U_iso_or_equiv
_atom_site_adp_type
_atom_site_occupancy
_atom_site_site_symmetry_order
_atom_site_calc_flag
_atom_site_refinement_flags_posn
_atom_site_refinement_flags_adp
_atom_site_refinement_flags_occupancy
_atom_site_disorder_assembly
_atom_site_disorder_group
Fe1 Fe 0.02439(4) -0.04078(10) 0.74139(4) 0.0222(4) Uani 0.6667 1 d . . P A 1
Fe2 Fe 0.05559(6) 0.03472(12) 0.81662(5) 0.0475(6) Uani 0.6667 1 d . . P A 1
In3 In -0.03600(5) 0.11600(10) 0.77915(4) 0.0333(5) Uani 0.3333 1 d . . P A 1
Fe4 Fe 0.28783(5) 0.38826(11) 0.52048(4) 0.0386(5) Uani 0.6667 1 d . . P B 1
Fe5 Fe 0.19741(6) 0.47631(12) 0.48399(5) 0.0444(6) Uani 0.6667 1 d . . P B 1
In6 In 0.22718(5) 0.54123(11) 0.56027(4) 0.0297(4) Uani 0.3333 1 d . . P B 1
In1 In 0.02439(4) -0.04078(10) 0.74139(4) 0.0222(4) Uani 0.3333 1 d . . P A 2
In2 In 0.05559(6) 0.03472(12) 0.81662(5) 0.0475(6) Uani 0.3333 1 d . . P A 2
In4 In 0.28783(5) 0.38826(11) 0.52048(4) 0.0386(5) Uani 0.3333 1 d . . P B 2
In5 In 0.19741(6) 0.47631(12) 0.48399(5) 0.0444(6) Uani 0.3333 1 d . . P B 2
Fe3 Fe -0.03600(5) 0.11600(10) 0.77915(4) 0.0333(5) Uani 0.6667 1 d . . P A 2
Fe6 Fe 0.22718(5) 0.54123(11) 0.56027(4) 0.0297(4) Uani 0.6667 1 d . . P B 2
C1 C 0.1361(6) 0.4726(13) 0.5448(6) 0.081(3) Uani 1 1 d D U . . .
C2 C 0.0983(3) 0.4224(8) 0.5570(3) 0.082(3) Uani 1 1 d DG U . . .
C3 C 0.0690(4) 0.3831(9) 0.5371(2) 0.085(3) Uani 1 1 d G U . . .
H3 H 0.074069 0.380728 0.515220 0.101 Uiso 1 1 calc R U . . .
C4 C 0.0321(4) 0.3474(8) 0.5498(3) 0.087(3) Uani 1 1 d G U . . .
H4 H 0.012490 0.321079 0.536430 0.104 Uiso 1 1 calc R U . . .
C5 C 0.0245(3) 0.3509(8) 0.5825(4) 0.084(3) Uani 1 1 d G U . . .
C6 C 0.0539(4) 0.3902(9) 0.6024(3) 0.084(3) Uani 1 1 d G U . . .
H6 H 0.048790 0.392567 0.624274 0.101 Uiso 1 1 calc R U . . .
C7 C 0.0908(4) 0.4259(8) 0.5897(3) 0.085(3) Uani 1 1 d G U . . .
H7 H 0.110369 0.452217 0.603065 0.102 Uiso 1 1 calc R U . . .
C8 C -0.0053(7) 0.1177(14) 0.7078(5) 0.079(3) Uani 1 1 d D U . . .
C9 C -0.0084(4) 0.1794(8) 0.6799(3) 0.081(3) Uani 1 1 d DG U . . .
C10 C -0.0346(4) 0.2492(9) 0.6788(3) 0.084(3) Uani 1 1 d G U . . .
H10 H -0.050698 0.264361 0.696573 0.100 Uiso 1 1 calc R U . . .
C11 C -0.0367(4) 0.2965(7) 0.6511(4) 0.085(3) Uani 1 1 d G U . . .
H11 H -0.054159 0.343253 0.650327 0.101 Uiso 1 1 calc R U . . .
C12 C -0.0126(4) 0.2739(8) 0.6245(3) 0.085(3) Uani 1 1 d G U . . .
C13 C 0.0136(4) 0.2041(9) 0.6257(3) 0.085(3) Uani 1 1 d G U . . .
H13 H 0.029695 0.188934 0.607908 0.102 Uiso 1 1 calc R U . . .
C14 C 0.0157(4) 0.1568(7) 0.6534(3) 0.083(3) Uani 1 1 d G U . . .
H14 H 0.033157 0.110040 0.654154 0.099 Uiso 1 1 calc R U . . .
C15 C -0.1757(5) 0.4497(15) 0.5539(6) 0.087(4) Uani 1 1 d D U . . .
C16 C -0.1325(3) 0.4146(9) 0.5631(3) 0.082(3) Uani 1 1 d DG U . . .
C17 C -0.1315(3) 0.3380(8) 0.5784(3) 0.084(3) Uani 1 1 d G U . . .
H17 H -0.156671 0.307822 0.581090 0.101 Uiso 1 1 calc R U . . .
C18 C -0.0927(4) 0.3066(7) 0.5897(3) 0.084(3) Uani 1 1 d G U . . .
H18 H -0.092000 0.255442 0.599934 0.100 Uiso 1 1 calc R U . . .
C19 C -0.0550(3) 0.3518(9) 0.5857(3) 0.085(3) Uani 1 1 d G U . . .
C20 C -0.0561(3) 0.4283(8) 0.5704(3) 0.086(3) Uani 1 1 d G U . . .
H20 H -0.030837 0.458527 0.567781 0.103 Uiso 1 1 calc R U . . .
C21 C -0.0948(4) 0.4597(7) 0.5592(3) 0.085(3) Uani 1 1 d G U . . .
H21 H -0.095508 0.510908 0.548936 0.102 Uiso 1 1 calc R U . . .
C22 C 0.2589(7) 0.3780(14) 0.5917(5) 0.087(3) Uani 1 1 d D U . . .
C23 C 0.2597(4) 0.3283(8) 0.6218(3) 0.089(3) Uani 1 1 d DG U . . .
C24 C 0.2872(4) 0.2605(8) 0.6230(3) 0.091(3) Uani 1 1 d G U . . .
H24 H 0.303646 0.246398 0.605320 0.109 Uiso 1 1 calc R U . . .
C25 C 0.2901(4) 0.2136(7) 0.6508(4) 0.091(3) Uani 1 1 d G U . . .
H25 H 0.308524 0.168196 0.651669 0.110 Uiso 1 1 calc R U . . .
C26 C 0.2655(5) 0.2346(9) 0.6773(3) 0.089(3) Uani 1 1 d G U . . .
C27 C 0.2380(4) 0.3025(9) 0.6760(3) 0.092(3) Uani 1 1 d G U . . .
H27 H 0.221563 0.316591 0.693767 0.110 Uiso 1 1 calc R U . . .
C28 C 0.2351(4) 0.3494(7) 0.6483(3) 0.091(3) Uani 1 1 d G U . . .
H28 H 0.216684 0.394794 0.647418 0.110 Uiso 1 1 calc R U . . .
C29 C 0.1117(6) 0.0423(15) 0.7570(6) 0.085(3) Uani 1 1 d D U . . .
C30 C 0.1508(3) 0.0842(9) 0.7444(3) 0.083(3) Uani 1 1 d DG U . . .
C31 C 0.1574(4) 0.0848(8) 0.7116(3) 0.088(3) Uani 1 1 d G U . . .
H31 H 0.136441 0.063831 0.697958 0.105 Uiso 1 1 calc R U . . .
C32 C 0.1954(4) 0.1168(9) 0.6991(2) 0.089(3) Uani 1 1 d G U . . .
H32 H 0.199761 0.117238 0.677116 0.106 Uiso 1 1 calc R U . . .
C33 C 0.2267(3) 0.1482(8) 0.7194(3) 0.087(3) Uani 1 1 d G U . . .
C34 C 0.2201(4) 0.1476(8) 0.7522(3) 0.090(3) Uani 1 1 d G U . . .
H34 H 0.241090 0.168643 0.765810 0.107 Uiso 1 1 calc R U . . .
C35 C 0.1822(4) 0.1156(9) 0.7647(2) 0.085(3) Uani 1 1 d G U . . .
H35 H 0.177770 0.115237 0.786653 0.102 Uiso 1 1 calc R U . . .
C36 C 0.4253(6) 0.0475(15) 0.7466(6) 0.088(3) Uani 1 1 d D U . . .
C37 C 0.3836(3) 0.0799(9) 0.7345(3) 0.087(3) Uani 1 1 d DG U . . .
C38 C 0.3461(4) 0.0334(6) 0.7364(3) 0.089(3) Uani 1 1 d G U . . .
H38 H 0.347200 -0.021640 0.743066 0.107 Uiso 1 1 calc R U . . .
C39 C 0.3069(3) 0.0691(8) 0.7284(3) 0.090(3) Uani 1 1 d G U . . .
H39 H 0.281743 0.037932 0.729662 0.108 Uiso 1 1 calc R U . . .
C40 C 0.3052(3) 0.1513(9) 0.7184(3) 0.088(3) Uani 1 1 d G U . . .
C41 C 0.3427(4) 0.1978(6) 0.7165(3) 0.089(3) Uani 1 1 d G U . . .
H41 H 0.341610 0.252763 0.709819 0.107 Uiso 1 1 calc R U . . .
C42 C 0.3819(3) 0.1621(8) 0.7245(3) 0.089(3) Uani 1 1 d G U . . .
H42 H 0.407068 0.193192 0.723222 0.106 Uiso 1 1 calc R U . . .
C43 C -0.0347(8) 0.0461(15) 0.8502(5) 0.095(3) Uani 1 1 d D U . . .
C44 C -0.0630(5) 0.0318(8) 0.8780(3) 0.096(3) Uani 1 1 d DG U . . .
C45 C -0.1067(5) 0.0156(8) 0.8751(3) 0.096(3) Uani 1 1 d G U . . .
H45 H -0.118881 0.008501 0.854994 0.115 Uiso 1 1 calc R U . . .
C46 C -0.1323(4) 0.0100(8) 0.9022(3) 0.097(3) Uani 1 1 d DG U . . .
H46 H -0.161521 -0.000763 0.900289 0.117 Uiso 1 1 calc R U . . .
C47 C -0.1141(4) 0.0207(8) 0.9323(3) 0.098(3) Uani 1 1 d G U . . .
C48 C -0.0704(4) 0.0368(8) 0.9352(3) 0.097(3) Uani 1 1 d DG U . . .
H48 H -0.058205 0.043912 0.955249 0.117 Uiso 1 1 calc R U . . .
C49 C -0.0448(3) 0.0424(8) 0.9080(4) 0.097(3) Uani 1 1 d G U . . .
H49 H -0.015565 0.053176 0.909954 0.117 Uiso 1 1 calc R U . . .
C50 C -0.2164(8) -0.2881(14) 0.9881(6) 0.094(3) Uani 1 1 d . U . . .
C51 C -0.1968(5) -0.2024(7) 0.9812(3) 0.092(3) Uani 1 1 d G U . . .
C52 C -0.2192(4) -0.1296(9) 0.9875(3) 0.095(3) Uani 1 1 d G U . . .
H52 H -0.246486 -0.131926 0.996509 0.114 Uiso 1 1 calc R U . . .
C53 C -0.2008(5) -0.0532(7) 0.9803(4) 0.097(3) Uani 1 1 d G U . . .
H53 H -0.215822 -0.004494 0.984468 0.116 Uiso 1 1 calc R U . . .
C54 C -0.1600(5) -0.0497(7) 0.9668(3) 0.095(3) Uani 1 1 d G U . . .
C55 C -0.1376(4) -0.1225(9) 0.9606(3) 0.095(3) Uani 1 1 d G U . . .
H55 H -0.110297 -0.120088 0.951542 0.115 Uiso 1 1 calc R U . . .
C56 C -0.1560(4) -0.1988(7) 0.9678(3) 0.091(3) Uani 1 1 d G U . . .
H56 H -0.140960 -0.247521 0.963583 0.109 Uiso 1 1 calc R U . . .
C57 C -0.1951(5) 0.3370(14) 1.0081(4) 0.093(3) Uani 1 1 d . U . . .
C58 C -0.1814(3) 0.2554(6) 0.9962(3) 0.094(3) Uani 1 1 d G U . . .
C59 C -0.1669(4) 0.2484(6) 0.9649(2) 0.095(3) Uani 1 1 d G U . . .
H59 H -0.167193 0.294531 0.951571 0.113 Uiso 1 1 calc R U . . .
C60 C -0.1521(5) 0.1726(7) 0.9536(2) 0.095(3) Uani 1 1 d DG U . . .
H60 H -0.142451 0.167950 0.932655 0.114 Uiso 1 1 calc R U . . .
C61 C -0.1517(5) 0.1037(6) 0.9735(3) 0.096(3) Uani 1 1 d G U . . .
C62 C -0.1662(5) 0.1106(7) 1.0048(2) 0.097(3) Uani 1 1 d DG U . . .
H62 H -0.165937 0.064503 1.018163 0.116 Uiso 1 1 calc R U . . .
C63 C -0.1810(4) 0.1864(7) 1.0161(2) 0.096(3) Uani 1 1 d G U . . .
H63 H -0.190679 0.191084 1.037079 0.116 Uiso 1 1 calc R U . . .
C64 C 0.2873(7) 0.4702(14) 0.4521(5) 0.088(3) Uani 1 1 d D U . . .
C65 C 0.3143(4) 0.4923(8) 0.4250(3) 0.088(3) Uani 1 1 d DG U . . .
C66 C 0.2972(3) 0.5396(8) 0.4003(4) 0.090(3) Uani 1 1 d G U . . .
H66 H 0.269073 0.558672 0.401588 0.108 Uiso 1 1 calc R U . . .
C67 C 0.3222(5) 0.5583(8) 0.3738(3) 0.092(3) Uani 1 1 d G U . . .
H67 H 0.310770 0.589895 0.357273 0.111 Uiso 1 1 calc R U . . .
C68 C 0.3643(4) 0.5297(8) 0.3719(3) 0.093(3) Uani 1 1 d G U . . .
C69 C 0.3814(4) 0.4824(8) 0.3966(4) 0.092(3) Uani 1 1 d G U . . .
H69 H 0.409578 0.463327 0.395319 0.111 Uiso 1 1 calc R U . . .
C70 C 0.3564(5) 0.4637(7) 0.4231(3) 0.091(3) Uani 1 1 d G U . . .
H70 H 0.367880 0.432103 0.439634 0.109 Uiso 1 1 calc R U . . .
C71 C 0.4439(7) 0.8540(11) 0.3015(4) 0.082(3) Uani 1 1 d D U . . .
C72 C 0.4295(4) 0.7709(6) 0.3137(3) 0.092(3) Uani 1 1 d DG U . . .
C73 C 0.4317(5) 0.7059(8) 0.2920(2) 0.090(3) Uani 1 1 d G U . . .
H73 H 0.441535 0.715482 0.271353 0.108 Uiso 1 1 calc R U . . .
C74 C 0.4191(5) 0.6266(7) 0.3011(3) 0.094(3) Uani 1 1 d G U . . .
H74 H 0.420519 0.583112 0.286517 0.112 Uiso 1 1 calc R U . . .
C75 C 0.4044(5) 0.6123(6) 0.3319(4) 0.093(3) Uani 1 1 d G U . . .
C76 C 0.4022(5) 0.6773(9) 0.3537(3) 0.090(3) Uani 1 1 d G U . . .
H76 H 0.392368 0.667701 0.374286 0.108 Uiso 1 1 calc R U . . .
C77 C 0.4148(5) 0.7566(7) 0.3446(3) 0.090(3) Uani 1 1 d G U . . .
H77 H 0.413384 0.800071 0.359123 0.108 Uiso 1 1 calc R U . . .
C78 C 0.4645(6) 0.2214(11) 0.3091(6) 0.099(3) Uani 1 1 d D U . . .
C79 C 0.4456(4) 0.3033(6) 0.3156(4) 0.094(3) Uani 1 1 d DG U . . .
C80 C 0.4708(3) 0.3745(7) 0.3160(4) 0.097(3) Uani 1 1 d DG U . . .
H80 H 0.499910 0.371246 0.311194 0.116 Uiso 1 1 calc R U . . .
C81 C 0.4524(4) 0.4506(6) 0.3236(3) 0.097(3) Uani 1 1 d G U . . .
H81 H 0.469274 0.498291 0.323864 0.117 Uiso 1 1 calc R U . . .
C82 C 0.4089(5) 0.4556(7) 0.3307(3) 0.095(3) Uani 1 1 d G U . . .
C83 C 0.3836(3) 0.3843(9) 0.3303(3) 0.096(3) Uani 1 1 d G U . . .
H83 H 0.354501 0.387632 0.335110 0.115 Uiso 1 1 calc R U . . .
C84 C 0.4020(3) 0.3082(7) 0.3227(3) 0.095(3) Uani 1 1 d DG U . . .
H84 H 0.385136 0.260586 0.322441 0.114 Uiso 1 1 calc R U . . .
N1 N -0.0133(5) 0.3178(11) 0.5915(4) 0.086(2) Uani 1 1 d . U . . .
N2 N 0.2673(5) 0.1810(11) 0.7058(4) 0.090(2) Uani 1 1 d . U . . .
N3 N -0.1417(6) 0.0240(11) 0.9607(4) 0.096(2) Uani 1 1 d D U . . .
N4 N 0.3911(6) 0.5339(10) 0.3438(4) 0.094(2) Uani 1 1 d . U . . .
O1 O 0.0143(4) 0.0295(8) 0.7785(3) 0.076(2) Uani 1 1 d . U . . .
O2 O 0.2365(4) 0.4644(8) 0.5231(3) 0.077(2) Uani 1 1 d . U . . .
O3 O 0.1594(5) 0.4986(8) 0.5680(4) 0.078(3) Uani 1 1 d . U . . .
O4 O 0.1436(4) 0.4508(8) 0.5138(4) 0.081(3) Uani 1 1 d . U . . .
O5 O 0.0097(4) 0.0548(9) 0.7075(3) 0.081(3) Uani 1 1 d . U . . .
O6 O -0.0212(4) 0.1607(8) 0.7324(3) 0.079(3) Uani 1 1 d . U . . .
O7 O -0.2074(4) 0.4112(9) 0.5612(3) 0.081(3) Uani 1 1 d . U . . .
O8 O -0.1731(5) 0.5169(9) 0.5389(4) 0.082(3) Uani 1 1 d . U . . .
O9 O 0.2791(4) 0.3489(9) 0.5682(3) 0.087(3) Uani 1 1 d D U . . .
O10 O 0.2374(4) 0.4405(8) 0.5871(3) 0.091(3) Uani 1 1 d D U . . .
O11 O 0.1080(4) 0.0324(9) 0.7832(4) 0.087(3) Uani 1 1 d . U . . .
O12 O 0.0867(5) -0.0006(8) 0.7409(4) 0.073(3) Uani 1 1 d . U . . .
O13 O 0.4211(5) -0.0287(9) 0.7578(4) 0.088(3) Uani 1 1 d . U . . .
O14 O 0.4598(4) 0.0902(9) 0.7432(4) 0.087(3) Uani 1 1 d . U . . .
O15 O 0.0054(5) 0.0340(9) 0.8506(4) 0.092(3) Uani 1 1 d . U . . .
O16 O -0.0544(5) 0.0809(9) 0.8280(4) 0.090(3) Uani 1 1 d . U . . .
O17 O -0.1955(5) -0.3488(8) 0.9748(3) 0.090(3) Uani 1 1 d . U . . .
O18 O -0.2512(5) -0.2859(8) 1.0041(3) 0.091(3) Uani 1 1 d . U . . .
O19 O -0.2072(5) 0.3492(8) 1.0345(3) 0.090(3) Uani 1 1 d . U . . .
O20 O -0.1904(5) 0.4022(8) 0.9851(4) 0.094(3) Uani 1 1 d . U . . .
O21 O 0.3061(5) 0.4283(9) 0.4756(4) 0.089(3) Uani 1 1 d . U . . .
O22 O 0.2463(5) 0.4962(8) 0.4521(4) 0.080(3) Uani 1 1 d . U . . .
O23 O 0.4455(4) 0.9224(7) 0.3176(3) 0.086(3) Uani 1 1 d D U . . .
O24 O 0.4568(5) 0.8533(8) 0.2700(3) 0.083(3) Uani 1 1 d D U . . .
O25 O 0.5006(4) 0.2209(7) 0.2976(4) 0.092(3) Uani 1 1 d D U . . .
O26 O 0.4384(4) 0.1635(7) 0.3134(4) 0.093(3) Uani 1 1 d D U . . .
O1W O 0.0360(4) -0.1233(8) 0.7000(3) 0.075(3) Uani 1 1 d . U . . .
O2W O 0.1061(5) 0.0295(9) 0.8579(4) 0.090(4) Uani 1 1 d . U . . .
O3W O -0.0910(4) 0.1994(8) 0.7765(3) 0.079(3) Uani 1 1 d . U . . .
O4W O 0.3471(4) 0.3060(8) 0.5170(3) 0.087(4) Uani 1 1 d . U . . .
O5W O 0.1548(4) 0.4873(8) 0.4427(3) 0.071(3) Uani 1 1 d . U . . .
O6W O 0.2131(4) 0.6208(8) 0.6049(3) 0.083(4) Uani 1 1 d . U . . .

loop_
_atom_site_aniso_label
_atom_site_aniso_U_11
_atom_site_aniso_U_22
_atom_site_aniso_U_33
_atom_site_aniso_U_23
_atom_site_aniso_U_13
_atom_site_aniso_U_12
Fe1 0.0153(8) 0.0229(10) 0.0284(9) 0.0073(9) -0.0029(7) -0.0030(8)
Fe2 0.0449(13) 0.0374(13) 0.0602(14) 0.0072(12) 0.0009(11) -0.0129(11)
In3 0.0295(10) 0.0232(11) 0.0471(12) 0.0023(8) -0.0022(9) -0.0055(8)
Fe4 0.0333(11) 0.0308(12) 0.0516(13) 0.0025(9) -0.0030(10) -0.0085(8)
Fe5 0.0255(11) 0.0623(14) 0.0453(13) 0.0109(12) 0.0016(10) -0.0069(10)
In6 0.0190(9) 0.0307(12) 0.0393(11) 0.0158(9) -0.0012(8) -0.0032(8)
In1 0.0153(8) 0.0229(10) 0.0284(9) 0.0073(9) -0.0029(7) -0.0030(8)
In2 0.0449(13) 0.0374(13) 0.0602(14) 0.0072(12) 0.0009(11) -0.0129(11)
In4 0.0333(11) 0.0308(12) 0.0516(13) 0.0025(9) -0.0030(10) -0.0085(8)
In5 0.0255(11) 0.0623(14) 0.0453(13) 0.0109(12) 0.0016(10) -0.0069(10)
Fe3 0.0295(10) 0.0232(11) 0.0471(12) 0.0023(8) -0.0022(9) -0.0055(8)
Fe6 0.0190(9) 0.0307(12) 0.0393(11) 0.0158(9) -0.0012(8) -0.0032(8)
C1 0.053(5) 0.087(6) 0.102(6) 0.021(5) 0.010(5) -0.003(5)
C2 0.051(5) 0.096(6) 0.100(6) 0.027(5) 0.007(5) -0.006(5)
C3 0.055(5) 0.097(5) 0.101(6) 0.024(5) 0.005(5) -0.007(5)
C4 0.056(5) 0.102(6) 0.101(6) 0.027(5) -0.001(5) -0.003(5)
C5 0.054(5) 0.099(5) 0.100(5) 0.031(5) 0.003(5) -0.002(5)
C6 0.055(5) 0.099(5) 0.100(5) 0.028(5) 0.004(5) -0.003(5)
C7 0.056(5) 0.099(5) 0.101(6) 0.023(5) 0.004(5) -0.006(5)
C8 0.060(5) 0.089(6) 0.089(6) 0.025(5) 0.006(5) 0.011(5)
C9 0.061(5) 0.090(6) 0.092(6) 0.032(5) 0.005(5) 0.012(5)
C10 0.060(5) 0.094(6) 0.096(6) 0.030(5) 0.008(5) 0.011(5)
C11 0.058(5) 0.098(5) 0.098(5) 0.031(5) 0.005(5) 0.010(5)
C12 0.057(5) 0.097(5) 0.100(5) 0.034(5) 0.001(5) 0.004(5)
C13 0.058(5) 0.098(5) 0.099(5) 0.029(5) 0.005(5) 0.010(5)
C14 0.060(5) 0.094(6) 0.094(6) 0.031(5) 0.005(5) 0.012(5)
C15 0.056(7) 0.102(8) 0.104(7) 0.023(7) 0.002(7) 0.015(7)
C16 0.048(5) 0.098(6) 0.102(6) 0.032(5) -0.002(6) 0.012(5)
C17 0.052(5) 0.099(6) 0.102(6) 0.027(5) 0.001(5) 0.007(5)
C18 0.052(5) 0.098(6) 0.100(6) 0.034(5) 0.003(5) 0.003(5)
C19 0.052(5) 0.100(5) 0.102(5) 0.033(5) -0.002(5) 0.005(5)
C20 0.055(5) 0.101(5) 0.102(5) 0.032(5) -0.002(5) 0.001(5)
C21 0.049(5) 0.101(6) 0.104(6) 0.030(5) -0.003(5) 0.008(5)
C22 0.065(5) 0.094(5) 0.102(6) 0.033(5) 0.009(5) 0.008(5)
C23 0.067(6) 0.094(6) 0.106(6) 0.041(5) 0.014(5) 0.010(5)
C24 0.066(5) 0.099(6) 0.106(6) 0.040(5) 0.015(5) 0.007(5)
C25 0.064(5) 0.104(5) 0.106(5) 0.042(5) 0.012(5) 0.003(5)
C26 0.060(5) 0.103(5) 0.105(5) 0.045(5) 0.010(5) 0.002(5)
C27 0.063(5) 0.106(5) 0.105(5) 0.043(5) 0.011(5) 0.005(5)
C28 0.068(5) 0.100(6) 0.107(6) 0.042(5) 0.017(5) 0.009(5)
C29 0.057(5) 0.105(6) 0.092(6) 0.033(6) 0.012(5) -0.004(5)
C30 0.051(5) 0.106(6) 0.092(6) 0.037(5) 0.011(5) -0.003(5)
C31 0.056(5) 0.112(6) 0.095(6) 0.033(5) 0.012(5) -0.010(5)
C32 0.057(5) 0.109(5) 0.100(5) 0.041(5) 0.011(5) -0.007(5)
C33 0.055(5) 0.106(5) 0.101(5) 0.042(5) 0.010(5) -0.006(5)
C34 0.057(5) 0.110(5) 0.101(5) 0.042(5) 0.008(5) -0.005(5)
C35 0.054(5) 0.108(6) 0.094(6) 0.034(5) 0.013(5) -0.012(5)
C36 0.054(6) 0.105(7) 0.103(6) 0.042(6) 0.004(6) -0.003(6)
C37 0.052(6) 0.102(6) 0.107(6) 0.051(6) 0.003(6) -0.004(5)
C38 0.051(5) 0.106(6) 0.110(6) 0.047(5) -0.002(5) -0.003(5)
C39 0.056(5) 0.107(5) 0.107(5) 0.045(5) 0.006(5) -0.005(5)
C40 0.053(5) 0.107(5) 0.105(5) 0.049(5) 0.006(5) -0.002(5)
C41 0.055(5) 0.104(6) 0.108(5) 0.047(5) 0.007(5) -0.006(5)
C42 0.055(5) 0.105(6) 0.106(6) 0.047(5) 0.006(5) -0.008(5)
C43 0.092(6) 0.101(6) 0.091(6) 0.002(6) 0.026(6) -0.011(6)
C44 0.092(6) 0.106(6) 0.091(6) 0.001(6) 0.030(6) -0.014(6)
C45 0.094(6) 0.100(6) 0.093(6) 0.002(5) 0.032(5) -0.012(5)
C46 0.103(5) 0.095(5) 0.093(5) -0.001(5) 0.041(5) -0.011(5)
C47 0.106(5) 0.091(5) 0.096(5) -0.002(5) 0.043(5) -0.014(5)
C48 0.103(5) 0.095(5) 0.094(5) -0.001(5) 0.040(5) -0.011(5)
C49 0.098(6) 0.103(6) 0.092(6) 0.001(5) 0.033(5) -0.015(5)
C50 0.108(7) 0.072(6) 0.100(6) -0.001(6) 0.056(6) -0.016(6)
C51 0.108(6) 0.070(6) 0.099(6) -0.003(6) 0.053(6) -0.017(6)
C52 0.111(6) 0.075(6) 0.098(6) -0.002(5) 0.056(5) -0.014(5)
C53 0.111(6) 0.079(6) 0.099(5) 0.000(5) 0.050(5) -0.015(5)
C54 0.108(5) 0.081(5) 0.097(5) -0.002(5) 0.050(5) -0.012(5)
C55 0.108(5) 0.081(5) 0.097(5) 0.000(5) 0.048(5) -0.012(5)
C56 0.105(6) 0.073(6) 0.096(6) -0.004(5) 0.052(5) -0.015(5)
C57 0.110(6) 0.077(6) 0.092(7) -0.010(6) 0.049(6) -0.003(6)
C58 0.117(6) 0.071(6) 0.093(6) -0.001(6) 0.051(6) -0.006(6)
C59 0.115(6) 0.075(6) 0.093(6) -0.003(5) 0.051(5) -0.006(5)
C60 0.111(5) 0.081(5) 0.094(5) -0.001(5) 0.047(5) -0.008(5)
C61 0.111(5) 0.082(5) 0.096(5) -0.001(5) 0.049(5) -0.009(5)
C62 0.117(6) 0.079(6) 0.096(6) -0.003(5) 0.049(5) -0.005(5)
C63 0.117(6) 0.079(6) 0.093(6) -0.004(5) 0.051(5) -0.005(5)
C64 0.086(6) 0.078(6) 0.100(6) 0.015(5) 0.033(5) 0.006(5)
C65 0.082(6) 0.077(6) 0.103(6) 0.017(5) 0.038(6) 0.005(5)
C66 0.088(6) 0.077(5) 0.106(6) 0.016(5) 0.038(5) 0.007(5)
C67 0.093(5) 0.073(5) 0.110(6) 0.016(5) 0.042(5) 0.006(5)
C68 0.096(5) 0.070(5) 0.112(5) 0.014(5) 0.047(5) 0.009(5)
C69 0.095(5) 0.073(5) 0.110(5) 0.014(5) 0.043(5) 0.007(5)
C70 0.087(6) 0.078(5) 0.107(6) 0.012(5) 0.040(5) 0.007(5)
C71 0.086(6) 0.064(6) 0.097(7) 0.026(6) 0.039(6) 0.012(6)
C72 0.098(6) 0.070(6) 0.107(6) 0.010(6) 0.042(6) 0.009(6)
C73 0.096(6) 0.071(6) 0.104(6) 0.017(5) 0.044(5) 0.004(5)
C74 0.103(5) 0.068(5) 0.110(6) 0.013(5) 0.046(5) 0.010(5)
C75 0.100(5) 0.069(5) 0.110(5) 0.016(5) 0.048(5) 0.007(5)
C76 0.097(5) 0.066(5) 0.108(5) 0.014(5) 0.044(5) 0.005(5)
C77 0.097(6) 0.071(6) 0.103(6) 0.014(5) 0.043(5) 0.009(5)
C78 0.105(7) 0.063(6) 0.129(7) 0.008(6) 0.048(6) 0.012(6)
C79 0.101(6) 0.057(6) 0.126(6) 0.014(6) 0.049(6) 0.008(6)
C80 0.104(6) 0.063(6) 0.123(6) 0.011(5) 0.051(5) 0.008(5)
C81 0.104(5) 0.068(5) 0.120(5) 0.011(5) 0.047(5) 0.010(5)
C82 0.100(5) 0.067(5) 0.117(5) 0.013(5) 0.047(5) 0.007(5)
C83 0.102(6) 0.066(5) 0.120(6) 0.012(5) 0.047(5) 0.007(5)
C84 0.099(6) 0.062(6) 0.123(6) 0.014(5) 0.047(5) 0.008(5)
N1 0.055(4) 0.101(5) 0.100(5) 0.031(4) 0.001(4) 0.002(4)
N2 0.058(4) 0.108(5) 0.103(5) 0.047(4) 0.010(4) -0.002(4)
N3 0.109(5) 0.084(5) 0.094(5) -0.002(4) 0.050(4) -0.013(4)
N4 0.100(5) 0.068(5) 0.113(5) 0.012(4) 0.049(4) 0.008(4)
O1 0.050(4) 0.089(5) 0.090(5) 0.001(5) 0.006(4) 0.000(4)
O2 0.054(4) 0.078(5) 0.100(5) 0.008(4) 0.005(4) 0.007(4)
O3 0.054(5) 0.081(5) 0.099(5) 0.014(5) 0.011(5) 0.002(4)
O4 0.049(5) 0.090(5) 0.102(6) 0.024(5) 0.000(5) -0.009(5)
O5 0.066(5) 0.085(5) 0.094(5) 0.021(5) 0.008(5) 0.015(5)
O6 0.064(5) 0.085(5) 0.089(6) 0.031(5) 0.008(5) 0.003(5)
O7 0.040(5) 0.099(7) 0.104(6) 0.019(6) 0.013(6) 0.016(5)
O8 0.057(6) 0.087(7) 0.102(7) 0.025(6) -0.001(6) 0.018(6)
O9 0.073(5) 0.091(5) 0.097(6) 0.038(5) 0.018(5) 0.015(5)
O10 0.068(5) 0.082(5) 0.124(5) 0.012(5) 0.024(5) 0.010(5)
O11 0.057(5) 0.116(6) 0.088(6) 0.022(5) 0.012(5) -0.014(5)
O12 0.046(5) 0.091(5) 0.083(5) 0.021(5) 0.016(5) -0.005(4)
O13 0.057(6) 0.102(7) 0.103(7) 0.036(6) 0.000(6) -0.005(6)
O14 0.046(6) 0.097(7) 0.118(7) 0.047(6) 0.003(6) -0.005(5)
O15 0.076(5) 0.110(6) 0.090(6) 0.007(5) 0.018(5) -0.013(5)
O16 0.086(6) 0.093(6) 0.091(6) 0.005(5) 0.014(5) -0.012(5)
O17 0.107(7) 0.068(6) 0.094(6) -0.013(5) 0.058(6) -0.016(6)
O18 0.104(7) 0.069(6) 0.098(6) 0.004(5) 0.059(6) -0.013(6)
O19 0.114(7) 0.066(6) 0.091(7) -0.014(6) 0.049(6) -0.003(6)
O20 0.108(7) 0.083(7) 0.091(6) 0.000(6) 0.048(6) -0.008(6)
O21 0.082(5) 0.085(5) 0.101(6) 0.008(5) 0.035(5) 0.007(5)
O22 0.068(5) 0.082(5) 0.091(6) 0.019(5) 0.022(5) 0.002(5)
O23 0.081(6) 0.093(6) 0.083(7) 0.009(6) 0.027(6) 0.017(6)
O24 0.092(6) 0.060(6) 0.097(7) 0.021(5) 0.030(6) 0.003(6)
O25 0.095(7) 0.056(6) 0.123(7) 0.007(6) 0.054(6) 0.003(6)
O26 0.094(7) 0.055(6) 0.131(7) 0.020(6) 0.051(6) 0.005(6)
O1W 0.072(7) 0.073(7) 0.080(7) 0.011(6) 0.007(6) 0.016(6)
O2W 0.061(7) 0.124(8) 0.085(8) 0.000(7) 0.011(6) -0.032(7)
O3W 0.076(7) 0.074(7) 0.089(7) -0.010(6) 0.005(7) -0.010(6)
O4W 0.096(7) 0.075(7) 0.091(8) 0.024(6) 0.015(7) 0.012(7)
O5W 0.039(6) 0.096(8) 0.077(7) 0.001(6) 0.000(6) -0.003(6)
O6W 0.078(7) 0.069(7) 0.101(8) 0.010(6) 0.012(7) 0.010(6)

loop_
_atom_type_symbol
_atom_type_description
_atom_type_scat_dispersion_real
_atom_type_scat_dispersion_imag
_atom_type_scat_source
C C 0.0033 0.0016 'International Tables Vol C Tables 4.2.6.8 and 6.1.1.4'
H H 0.0000 0.0000 'International Tables Vol C Tables 4.2.6.8 and 6.1.1.4'
In In -0.7276 1.3100 'International Tables Vol C Tables 4.2.6.8 and 6.1.1.4'
Fe Fe 0.3463 0.8444 'International Tables Vol C Tables 4.2.6.8 and 6.1.1.4'
N N 0.0061 0.0033 'International Tables Vol C Tables 4.2.6.8 and 6.1.1.4'
O O 0.0106 0.0060 'International Tables Vol C Tables 4.2.6.8 and 6.1.1.4'

loop_
_geom_angle_atom_site_label_1
_geom_angle_atom_site_label_2
_geom_angle_atom_site_label_3
_geom_angle
_geom_angle_site_symmetry_1
_geom_angle_site_symmetry_3
_geom_angle_publ_flag
O1 Fe1 O12 88.6(6) . . ?
O1 Fe1 O14 92.1(5) . 4_455 ?
O12 Fe1 O14 176.5(6) . 4_455 ?
O1 Fe1 O24 93.4(5) . 3_545 ?
O12 Fe1 O24 89.9(5) . 3_545 ?
O14 Fe1 O24 86.6(6) 4_455 3_545 ?
O1 Fe1 O5 94.4(6) . . ?
O12 Fe1 O5 88.2(5) . . ?
O14 Fe1 O5 95.2(6) 4_455 . ?
O24 Fe1 O5 171.9(6) 3_545 . ?
O1 Fe1 O1W 178.6(5) . . ?
O12 Fe1 O1W 91.6(5) . . ?
O14 Fe1 O1W 87.6(5) 4_455 . ?
O24 Fe1 O1W 85.2(5) 3_545 . ?
O5 Fe1 O1W 87.0(5) . . ?
O23 Fe2 O26 175.3(6) 3_545 3 ?
O23 Fe2 O1 88.0(6) 3_545 . ?
O26 Fe2 O1 92.7(5) 3 . ?
O23 Fe2 O11 90.7(6) 3_545 . ?
O26 Fe2 O11 84.7(6) 3 . ?
O1 Fe2 O11 88.1(5) . . ?
O23 Fe2 O15 88.0(6) 3_545 . ?
O26 Fe2 O15 96.6(6) 3 . ?
O1 Fe2 O15 93.6(6) . . ?
O11 Fe2 O15 177.8(6) . . ?
O23 Fe2 O2W 87.7(6) 3_545 . ?
O26 Fe2 O2W 91.3(5) 3 . ?
O1 Fe2 O2W 174.4(5) . . ?
O11 Fe2 O2W 88.3(5) . . ?
O15 Fe2 O2W 89.9(6) . . ?
O1 In3 O6 92.9(5) . . ?
O1 In3 O25 98.3(5) . 3 ?
O6 In3 O25 87.3(6) . 3 ?
O1 In3 O13 91.3(5) . 4_455 ?
O6 In3 O13 88.4(6) . 4_455 ?
O25 In3 O13 169.7(5) 3 4_455 ?
O1 In3 O16 92.0(6) . . ?
O6 In3 O16 174.7(6) . . ?
O25 In3 O16 90.1(6) 3 . ?
O13 In3 O16 93.3(6) 4_455 . ?
O1 In3 O3W 174.9(5) . . ?
O6 In3 O3W 85.1(5) . . ?
O25 In3 O3W 86.3(5) 3 . ?
O13 In3 O3W 84.0(5) 4_455 . ?
O16 In3 O3W 90.1(5) . . ?
O2 Fe4 O21 94.4(6) . . ?
O2 Fe4 O8 89.7(6) . 4_565 ?
O21 Fe4 O8 87.0(6) . 4_565 ?
O2 Fe4 O18 93.8(6) . 2_554 ?
O21 Fe4 O18 95.6(6) . 2_554 ?
O8 Fe4 O18 175.5(6) 4_565 2_554 ?
O2 Fe4 O9 91.6(5) . . ?
O21 Fe4 O9 171.3(6) . . ?
O8 Fe4 O9 86.9(6) 4_565 . ?
O18 Fe4 O9 90.1(6) 2_554 . ?
O2 Fe4 O4W 178.1(5) . . ?
O21 Fe4 O4W 84.3(5) . . ?
O8 Fe4 O4W 88.8(6) 4_565 . ?
O18 Fe4 O4W 87.8(5) 2_554 . ?
O9 Fe4 O4W 89.4(5) . . ?
O2 Fe5 O22 95.5(6) . . ?
O2 Fe5 O20 98.0(6) . 2_564 ?
O22 Fe5 O20 86.7(6) . 2_564 ?
O2 Fe5 O17 94.2(5) . 2_554 ?
O22 Fe5 O17 93.1(6) . 2_554 ?
O20 Fe5 O17 167.8(5) 2_564 2_554 ?
O2 Fe5 O4 88.8(5) . . ?
O22 Fe5 O4 175.0(6) . . ?
O20 Fe5 O4 95.2(6) 2_564 . ?
O17 Fe5 O4 84.1(6) 2_554 . ?
O2 Fe5 O5W 178.8(5) . . ?
O22 Fe5 O5W 85.5(6) . . ?
O20 Fe5 O5W 82.6(5) 2_564 . ?
O17 Fe5 O5W 85.2(5) 2_554 . ?
O4 Fe5 O5W 90.1(5) . . ?
O10 In6 O2 85.0(6) . . ?
O10 In6 O19 171.8(6) . 2_564 ?
O2 In6 O19 99.1(5) . 2_564 ?
O10 In6 O7 97.3(6) . 4_565 ?
O2 In6 O7 95.5(5) . 4_565 ?
O19 In6 O7 89.4(6) 2_564 4_565 ?
O10 In6 O3 79.6(5) . . ?
O2 In6 O3 93.4(5) . . ?
O19 In6 O3 93.0(5) 2_564 . ?
O7 In6 O3 170.3(6) 4_565 . ?
O10 In6 O6W 91.5(5) . . ?
O2 In6 O6W 175.2(5) . . ?
O19 In6 O6W 84.0(5) 2_564 . ?
O7 In6 O6W 88.1(5) 4_565 . ?
O3 In6 O6W 82.8(5) . . ?
O1 In1 O12 88.6(6) . . ?
O1 In1 O14 92.1(5) . 4_455 ?
O12 In1 O14 176.5(6) . 4_455 ?
O1 In1 O24 93.4(5) . 3_545 ?
O12 In1 O24 89.9(5) . 3_545 ?
O14 In1 O24 86.6(6) 4_455 3_545 ?
O1 In1 O5 94.4(6) . . ?
O12 In1 O5 88.2(5) . . ?
O14 In1 O5 95.2(6) 4_455 . ?
O24 In1 O5 171.9(6) 3_545 . ?
O1 In1 O1W 178.6(5) . . ?
O12 In1 O1W 91.6(5) . . ?
O14 In1 O1W 87.6(5) 4_455 . ?
O24 In1 O1W 85.2(5) 3_545 . ?
O5 In1 O1W 87.0(5) . . ?
O23 In2 O26 175.3(6) 3_545 3 ?
O23 In2 O1 88.0(6) 3_545 . ?
O26 In2 O1 92.7(5) 3 . ?
O23 In2 O11 90.7(6) 3_545 . ?
O26 In2 O11 84.7(6) 3 . ?
O1 In2 O11 88.1(5) . . ?
O23 In2 O15 88.0(6) 3_545 . ?
O26 In2 O15 96.6(6) 3 . ?
O1 In2 O15 93.6(6) . . ?
O11 In2 O15 177.8(6) . . ?
O23 In2 O2W 87.7(6) 3_545 . ?
O26 In2 O2W 91.3(5) 3 . ?
O1 In2 O2W 174.4(5) . . ?
O11 In2 O2W 88.3(5) . . ?
O15 In2 O2W 89.9(6) . . ?
O2 In4 O21 94.4(6) . . ?
O2 In4 O8 89.7(6) . 4_565 ?
O21 In4 O8 87.0(6) . 4_565 ?
O2 In4 O18 93.8(6) . 2_554 ?
O21 In4 O18 95.6(6) . 2_554 ?
O8 In4 O18 175.5(6) 4_565 2_554 ?
O2 In4 O9 91.6(5) . . ?
O21 In4 O9 171.3(6) . . ?
O8 In4 O9 86.9(6) 4_565 . ?
O18 In4 O9 90.1(6) 2_554 . ?
O2 In4 O4W 178.1(5) . . ?
O21 In4 O4W 84.3(5) . . ?
O8 In4 O4W 88.8(6) 4_565 . ?
O18 In4 O4W 87.8(5) 2_554 . ?
O9 In4 O4W 89.4(5) . . ?
O2 In5 O22 95.5(6) . . ?
O2 In5 O20 98.0(6) . 2_564 ?
O22 In5 O20 86.7(6) . 2_564 ?
O2 In5 O17 94.2(5) . 2_554 ?
O22 In5 O17 93.1(6) . 2_554 ?
O20 In5 O17 167.8(5) 2_564 2_554 ?
O2 In5 O4 88.8(5) . . ?
O22 In5 O4 175.0(6) . . ?
O20 In5 O4 95.2(6) 2_564 . ?
O17 In5 O4 84.1(6) 2_554 . ?
O2 In5 O5W 178.8(5) . . ?
O22 In5 O5W 85.5(6) . . ?
O20 In5 O5W 82.6(5) 2_564 . ?
O17 In5 O5W 85.2(5) 2_554 . ?
O4 In5 O5W 90.1(5) . . ?
O1 Fe3 O6 92.9(5) . . ?
O1 Fe3 O25 98.3(5) . 3 ?
O6 Fe3 O25 87.3(6) . 3 ?
O1 Fe3 O13 91.3(5) . 4_455 ?
O6 Fe3 O13 88.4(6) . 4_455 ?
O25 Fe3 O13 169.7(5) 3 4_455 ?
O1 Fe3 O16 92.0(6) . . ?
O6 Fe3 O16 174.7(6) . . ?
O25 Fe3 O16 90.1(6) 3 . ?
O13 Fe3 O16 93.3(6) 4_455 . ?
O1 Fe3 O3W 174.9(5) . . ?
O6 Fe3 O3W 85.1(5) . . ?
O25 Fe3 O3W 86.3(5) 3 . ?
O13 Fe3 O3W 84.0(5) 4_455 . ?
O16 Fe3 O3W 90.1(5) . . ?
O10 Fe6 O2 85.0(6) . . ?
O10 Fe6 O19 171.8(6) . 2_564 ?
O2 Fe6 O19 99.1(5) . 2_564 ?
O10 Fe6 O7 97.3(6) . 4_565 ?
O2 Fe6 O7 95.5(5) . 4_565 ?
O19 Fe6 O7 89.4(6) 2_564 4_565 ?
O10 Fe6 O3 79.6(5) . . ?
O2 Fe6 O3 93.4(5) . . ?
O19 Fe6 O3 93.0(5) 2_564 . ?
O7 Fe6 O3 170.3(6) 4_565 . ?
O10 Fe6 O6W 91.5(5) . . ?
O2 Fe6 O6W 175.2(5) . . ?
O19 Fe6 O6W 84.0(5) 2_564 . ?
O7 Fe6 O6W 88.1(5) 4_565 . ?
O3 Fe6 O6W 82.8(5) . . ?
O3 C1 O4 135.0(18) . . ?
O3 C1 C2 111.0(19) . . ?
O4 C1 C2 108.4(19) . . ?
C3 C2 C7 120.0 . . ?
C3 C2 C1 123.3(14) . . ?
C7 C2 C1 116.2(15) . . ?
C4 C3 C2 120.0 . . ?
C4 C3 H3 120.0 . . ?
C2 C3 H3 120.0 . . ?
C3 C4 C5 120.0 . . ?
C3 C4 H4 120.0 . . ?
C5 C4 H4 120.0 . . ?
N1 C5 C6 125.7(13) . . ?
N1 C5 C4 114.2(13) . . ?
C6 C5 C4 120.0 . . ?
C5 C6 C7 120.0 . . ?
C5 C6 H6 120.0 . . ?
C7 C6 H6 120.0 . . ?
C6 C7 C2 120.0 . . ?
C6 C7 H7 120.0 . . ?
C2 C7 H7 120.0 . . ?
O5 C8 O6 129(2) . . ?
O5 C8 C9 127(2) . . ?
O6 C8 C9 103.1(17) . . ?
C10 C9 C14 120.0 . . ?
C10 C9 C8 125.9(14) . . ?
C14 C9 C8 113.9(14) . . ?
C9 C10 C11 120.0 . . ?
C9 C10 H10 120.0 . . ?
C11 C10 H10 120.0 . . ?
C12 C11 C10 120.0 . . ?
C12 C11 H11 120.0 . . ?
C10 C11 H11 120.0 . . ?
C13 C12 C11 120.0 . . ?
C13 C12 N1 114.1(12) . . ?
C11 C12 N1 125.8(12) . . ?
C12 C13 C14 120.0 . . ?
C12 C13 H13 120.0 . . ?
C14 C13 H13 120.0 . . ?
C13 C14 C9 120.0 . . ?
C13 C14 H14 120.0 . . ?
C9 C14 H14 120.0 . . ?
O7 C15 O8 128.5(15) . . ?
O7 C15 C16 118.1(19) . . ?
O8 C15 C16 113.4(18) . . ?
C17 C16 C21 120.0 . . ?
C17 C16 C15 118.2(14) . . ?
C21 C16 C15 121.6(14) . . ?
C16 C17 C18 120.0 . . ?
C16 C17 H17 120.0 . . ?
C18 C17 H17 120.0 . . ?
C17 C18 C19 120.0 . . ?
C17 C18 H18 120.0 . . ?
C19 C18 H18 120.0 . . ?
C20 C19 C18 120.0 . . ?
C20 C19 N1 116.1(11) . . ?
C18 C19 N1 123.0(12) . . ?
C19 C20 C21 120.0 . . ?
C19 C20 H20 120.0 . . ?
C21 C20 H20 120.0 . . ?
C20 C21 C16 120.0 . . ?
C20 C21 H21 120.0 . . ?
C16 C21 H21 120.0 . . ?
O10 C22 O9 117.0(18) . . ?
O10 C22 C23 125.7(19) . . ?
O9 C22 C23 117.0(17) . . ?
C24 C23 C28 120.0 . . ?
C24 C23 C22 117.6(12) . . ?
C28 C23 C22 122.3(12) . . ?
C25 C24 C23 120.0 . . ?
C25 C24 H24 120.0 . . ?
C23 C24 H24 120.0 . . ?
C26 C25 C24 120.0 . . ?
C26 C25 H25 120.0 . . ?
C24 C25 H25 120.0 . . ?
C25 C26 C27 120.0 . . ?
C25 C26 N2 118.8(12) . . ?
C27 C26 N2 121.1(12) . . ?
C26 C27 C28 120.0 . . ?
C26 C27 H27 120.0 . . ?
C28 C27 H27 120.0 . . ?
C27 C28 C23 120.0 . . ?
C27 C28 H28 120.0 . . ?
C23 C28 H28 120.0 . . ?
O11 C29 O12 112.9(19) . . ?
O11 C29 C30 120(2) . . ?
O12 C29 C30 125(2) . . ?
C31 C30 C35 120.0 . . ?
C31 C30 C29 118.3(15) . . ?
C35 C30 C29 121.4(15) . . ?
C32 C31 C30 120.0 . . ?
C32 C31 H31 120.0 . . ?
C30 C31 H31 120.0 . . ?
C31 C32 C33 120.0 . . ?
C31 C32 H32 120.0 . . ?
C33 C32 H32 120.0 . . ?
C34 C33 C32 120.0 . . ?
C34 C33 N2 120.5(12) . . ?
C32 C33 N2 119.5(12) . . ?
C33 C34 C35 120.0 . . ?
C33 C34 H34 120.0 . . ?
C35 C34 H34 120.0 . . ?
C34 C35 C30 120.0 . . ?
C34 C35 H35 120.0 . . ?
C30 C35 H35 120.0 . . ?
O14 C36 O13 128.3(17) . . ?
O14 C36 C37 120.2(18) . . ?
O13 C36 C37 111.3(17) . . ?
C38 C37 C42 120.0 . . ?
C38 C37 C36 121.6(13) . . ?
C42 C37 C36 118.0(13) . . ?
C37 C38 C39 120.0 . . ?
C37 C38 H38 120.0 . . ?
C39 C38 H38 120.0 . . ?
C38 C39 C40 120.0 . . ?
C38 C39 H39 120.0 . . ?
C40 C39 H39 120.0 . . ?
N2 C40 C41 120.6(12) . . ?
N2 C40 C39 118.6(12) . . ?
C41 C40 C39 120.0 . . ?
C40 C41 C42 120.0 . . ?
C40 C41 H41 120.0 . . ?
C42 C41 H41 120.0 . . ?
C41 C42 C37 120.0 . . ?
C41 C42 H42 120.0 . . ?
C37 C42 H42 120.0 . . ?
O15 C43 O16 124.3(19) . . ?
O15 C43 C44 124(2) . . ?
O16 C43 C44 111(2) . . ?
C45 C44 C49 120.0 . . ?
C45 C44 C43 122.9(15) . . ?
C49 C44 C43 116.8(15) . . ?
C46 C45 C44 120.0 . . ?
C46 C45 H45 120.0 . . ?
C44 C45 H45 120.0 . . ?
C47 C46 C45 120.0 . . ?
C47 C46 H46 120.0 . . ?
C45 C46 H46 120.0 . . ?
C48 C47 C46 120.0 . . ?
C48 C47 N3 119.7(5) . . ?
C46 C47 N3 120.0(5) . . ?
C47 C48 C49 120.0 . . ?
C47 C48 H48 120.0 . . ?
C49 C48 H48 120.0 . . ?
C48 C49 C44 120.0 . . ?
C48 C49 H49 120.0 . . ?
C44 C49 H49 120.0 . . ?
O18 C50 O17 132(2) . . ?
O18 C50 C51 114.2(18) . . ?
O17 C50 C51 113.4(17) . . ?
C52 C51 C56 120.0 . . ?
C52 C51 C50 121.6(13) . . ?
C56 C51 C50 118.4(13) . . ?
C51 C52 C53 120.0 . . ?
C51 C52 H52 120.0 . . ?
C53 C52 H52 120.0 . . ?
C52 C53 C54 120.0 . . ?
C52 C53 H53 120.0 . . ?
C54 C53 H53 120.0 . . ?
N3 C54 C55 119.9(13) . . ?
N3 C54 C53 120.1(13) . . ?
C55 C54 C53 120.0 . . ?
C54 C55 C56 120.0 . . ?
C54 C55 H55 120.0 . . ?
C56 C55 H55 120.0 . . ?
C55 C56 C51 120.0 . . ?
C55 C56 H56 120.0 . . ?
C51 C56 H56 120.0 . . ?
O19 C57 O20 123(2) . . ?
O19 C57 C58 123.8(16) . . ?
O20 C57 C58 113.6(14) . . ?
C59 C58 C63 120.0 . . ?
C59 C58 C57 119.0(7) . . ?
C63 C58 C57 120.9(7) . . ?
C60 C59 C58 120.0 . . ?
C60 C59 H59 120.0 . . ?
C58 C59 H59 120.0 . . ?
C59 C60 C61 120.0 . . ?
C59 C60 H60 120.0 . . ?
C61 C60 H60 120.0 . . ?
C60 C61 C62 120.0 . . ?
C60 C61 N3 119.6(5) . . ?
C62 C61 N3 119.9(5) . . ?
C61 C62 C63 120.0 . . ?
C61 C62 H62 120.0 . . ?
C63 C62 H62 120.0 . . ?
C62 C63 C58 120.0 . . ?
C62 C63 H63 120.0 . . ?
C58 C63 H63 120.0 . . ?
O21 C64 O22 125.3(17) . . ?
O21 C64 C65 116.5(19) . . ?
O22 C64 C65 118(2) . . ?
C66 C65 C70 120.0 . . ?
C66 C65 C64 119.5(14) . . ?
C70 C65 C64 120.4(14) . . ?
C67 C66 C65 120.0 . . ?
C67 C66 H66 120.0 . . ?
C65 C66 H66 120.0 . . ?
C66 C67 C68 120.0 . . ?
C66 C67 H67 120.0 . . ?
C68 C67 H67 120.0 . . ?
C69 C68 C67 120.0 . . ?
C69 C68 N4 114.2(12) . . ?
C67 C68 N4 125.1(12) . . ?
C70 C69 C68 120.0 . . ?
C70 C69 H69 120.0 . . ?
C68 C69 H69 120.0 . . ?
C69 C70 C65 120.0 . . ?
C69 C70 H70 120.0 . . ?
C65 C70 H70 120.0 . . ?
O23 C71 O24 119.7(16) . . ?
O23 C71 C72 126.4(14) . . ?
O24 C71 C72 113.9(13) . . ?
C73 C72 C77 120.0 . . ?
C73 C72 C71 115.8(10) . . ?
C77 C72 C71 124.2(10) . . ?
C72 C73 C74 120.0 . . ?
C72 C73 H73 120.0 . . ?
C74 C73 H73 120.0 . . ?
C75 C74 C73 120.0 . . ?
C75 C74 H74 120.0 . . ?
C73 C74 H74 120.0 . . ?
C74 C75 C76 120.0 . . ?
C74 C75 N4 124.8(12) . . ?
C76 C75 N4 115.2(12) . . ?
C75 C76 C77 120.0 . . ?
C75 C76 H76 120.0 . . ?
C77 C76 H76 120.0 . . ?
C76 C77 C72 120.0 . . ?
C76 C77 H77 120.0 . . ?
C72 C77 H77 120.0 . . ?
O26 C78 O25 130.4(19) . . ?
O26 C78 C79 112.6(12) . . ?
O25 C78 C79 116.4(13) . . ?
C80 C79 C84 120.0 . . ?
C80 C79 C78 121.2(5) . . ?
C84 C79 C78 118.7(5) . . ?
C81 C80 C79 120.0 . . ?
C81 C80 H80 120.0 . . ?
C79 C80 H80 120.0 . . ?
C80 C81 C82 120.0 . . ?
C80 C81 H81 120.0 . . ?
C82 C81 H81 120.0 . . ?
C81 C82 C83 120.0 . . ?
C81 C82 N4 119.4(12) . . ?
C83 C82 N4 119.9(11) . . ?
C84 C83 C82 120.0 . . ?
C84 C83 H83 120.0 . . ?
C82 C83 H83 120.0 . . ?
C83 C84 C79 120.0 . . ?
C83 C84 H84 120.0 . . ?
C79 C84 H84 120.0 . . ?
C5 N1 C19 126.4(15) . . ?
C5 N1 C12 114.8(14) . . ?
C19 N1 C12 109.8(13) . . ?
C40 N2 C26 123.2(14) . . ?
C40 N2 C33 117.2(14) . . ?
C26 N2 C33 119.1(13) . . ?
C54 N3 C61 129.1(14) . . ?
C54 N3 C47 111.8(15) . . ?
C61 N3 C47 117.8(11) . . ?
C75 N4 C68 119.7(14) . . ?
C75 N4 C82 121.3(14) . . ?
C68 N4 C82 118.5(14) . . ?
In1 O1 Fe3 121.2(7) . . ?
Fe1 O1 In3 121.2(7) . . ?
Fe1 O1 Fe2 123.0(7) . . ?
In3 O1 Fe2 115.4(7) . . ?
In1 O1 In2 123.0(7) . . ?
Fe3 O1 In2 115.4(7) . . ?
Fe5 O2 Fe4 118.9(7) . . ?
In5 O2 In4 118.9(7) . . ?
In5 O2 Fe6 118.4(6) . . ?
In4 O2 Fe6 122.1(7) . . ?
Fe5 O2 In6 118.4(6) . . ?
Fe4 O2 In6 122.1(7) . . ?
C1 O3 In6 121.6(13) . . ?
C1 O3 Fe6 121.6(13) . . ?
C1 O4 Fe5 130.0(12) . . ?
C1 O4 In5 130.0(12) . . ?
C8 O5 Fe1 137.2(16) . . ?
C8 O5 In1 137.2(16) . . ?
C8 O6 In3 127.7(12) . . ?
C8 O6 Fe3 127.7(12) . . ?
C15 O7 In6 125.5(12) . 4_465 ?
C15 O8 Fe4 141.0(13) . 4_465 ?
C22 O9 Fe4 133.8(13) . . ?
C22 O9 In4 133.8(13) . . ?
C22 O10 In6 147.5(14) . . ?
C22 O10 Fe6 147.5(14) . . ?
C29 O11 Fe2 135.7(16) . . ?
C29 O11 In2 135.7(16) . . ?
C29 O12 Fe1 140.0(15) . . ?
C29 O12 In1 140.0(15) . . ?
C36 O13 In3 134.5(12) . 4 ?
C36 O14 Fe1 125.7(13) . 4 ?
C43 O15 Fe2 136.1(16) . . ?
C43 O15 In2 136.1(16) . . ?
C43 O16 In3 133.1(14) . . ?
C43 O16 Fe3 133.1(14) . . ?
C50 O17 Fe5 130.2(13) . 2 ?
C50 O18 Fe4 127.3(14) . 2 ?
C57 O19 In6 133.9(15) . 2_565 ?
C57 O20 Fe5 137.2(14) . 2_565 ?
C64 O21 Fe4 135.2(13) . . ?
C64 O21 In4 135.2(13) . . ?
C64 O22 Fe5 131.0(13) . . ?
C64 O22 In5 131.0(13) . . ?
C71 O23 Fe2 147.0(14) . 3_564 ?
C71 O24 Fe1 127.0(11) . 3_564 ?
C78 O25 In3 127.9(13) . 3_554 ?
C78 O26 Fe2 133.9(13) . 3_554 ?

loop_
_geom_bond_atom_site_label_1
_geom_bond_atom_site_label_2
_geom_bond_distance
_geom_bond_site_symmetry_2
_geom_bond_publ_flag
Fe1 O1 1.947(14) . ?
Fe1 O12 2.044(15) . ?
Fe1 O14 2.163(13) 4_455 ?
Fe1 O24 2.166(11) 3_545 ?
Fe1 O5 2.143(14) . ?
Fe1 O1W 2.216(13) . ?
Fe2 O23 1.811(12) 3_545 ?
Fe2 O26 2.087(11) 3 ?
Fe2 O1 2.052(14) . ?
Fe2 O11 2.150(14) . ?
Fe2 O15 2.113(16) . ?
Fe2 O2W 2.340(15) . ?
In3 O1 2.097(13) . ?
In3 O6 2.138(13) . ?
In3 O25 2.161(12) 3 ?
In3 O13 2.134(15) 4_455 ?
In3 O16 2.197(15) . ?
In3 O3W 2.177(13) . ?
Fe4 O2 2.017(13) . ?
Fe4 O21 2.069(14) . ?
Fe4 O8 2.099(14) 4_565 ?
Fe4 O18 2.118(13) 2_554 ?
Fe4 O9 2.117(12) . ?
Fe4 O4W 2.274(13) . ?
Fe5 O2 2.050(14) . ?
Fe5 O22 2.048(15) . ?
Fe5 O20 1.971(13) 2_564 ?
Fe5 O17 2.091(14) 2_554 ?
Fe5 O4 2.129(13) . ?
Fe5 O5W 2.186(14) . ?
In6 O10 2.000(13) . ?
In6 O2 2.010(14) . ?
In6 O19 2.162(13) 2_564 ?
In6 O7 2.176(12) 4_565 ?
In6 O3 2.240(16) . ?
In6 O6W 2.308(14) . ?
In1 O1 1.947(14) . ?
In1 O12 2.044(15) . ?
In1 O14 2.163(13) 4_455 ?
In1 O24 2.166(11) 3_545 ?
In1 O5 2.143(14) . ?
In1 O1W 2.216(13) . ?
In2 O23 1.811(12) 3_545 ?
In2 O26 2.087(11) 3 ?
In2 O1 2.052(14) . ?
In2 O11 2.150(14) . ?
In2 O15 2.113(16) . ?
In2 O2W 2.340(15) . ?
In4 O2 2.017(13) . ?
In4 O21 2.069(14) . ?
In4 O8 2.099(14) 4_565 ?
In4 O18 2.118(13) 2_554 ?
In4 O9 2.117(12) . ?
In4 O4W 2.274(13) . ?
In5 O2 2.050(14) . ?
In5 O22 2.048(15) . ?
In5 O20 1.971(13) 2_564 ?
In5 O17 2.091(14) 2_554 ?
In5 O4 2.129(13) . ?
In5 O5W 2.186(14) . ?
Fe3 O1 2.097(13) . ?
Fe3 O6 2.138(13) . ?
Fe3 O25 2.161(12) 3 ?
Fe3 O13 2.134(15) 4_455 ?
Fe3 O16 2.197(15) . ?
Fe3 O3W 2.177(13) . ?
Fe6 O10 2.000(13) . ?
Fe6 O2 2.010(14) . ?
Fe6 O19 2.162(13) 2_564 ?
Fe6 O7 2.176(12) 4_565 ?
Fe6 O3 2.240(16) . ?
Fe6 O6W 2.308(14) . ?
C1 O3 1.28(3) . ?
C1 O4 1.37(3) . ?
C1 C2 1.515(17) . ?
C2 C3 1.3900 . ?
C2 C7 1.3900 . ?
C3 C4 1.3900 . ?
C3 H3 0.9300 . ?
C4 C5 1.3900 . ?
C4 H4 0.9300 . ?
C5 N1 1.347(17) . ?
C5 C6 1.3900 . ?
C6 C7 1.3900 . ?
C6 H6 0.9300 . ?
C7 H7 0.9300 . ?
C8 O5 1.12(2) . ?
C8 O6 1.33(2) . ?
C8 C9 1.536(18) . ?
C9 C10 1.3900 . ?
C9 C14 1.3900 . ?
C10 C11 1.3900 . ?
C10 H10 0.9300 . ?
C11 C12 1.3900 . ?
C11 H11 0.9300 . ?
C12 C13 1.3900 . ?
C12 N1 1.553(18) . ?
C13 C14 1.3900 . ?
C13 H13 0.9300 . ?
C14 H14 0.9300 . ?
C15 O7 1.20(2) . ?
C15 O8 1.26(2) . ?
C15 C16 1.508(12) . ?
C16 C17 1.3900 . ?
C16 C21 1.3900 . ?
C17 C18 1.3900 . ?
C17 H17 0.9300 . ?
C18 C19 1.3900 . ?
C18 H18 0.9300 . ?
C19 C20 1.3900 . ?
C19 N1 1.429(17) . ?
C20 C21 1.3900 . ?
C20 H20 0.9300 . ?
C21 H21 0.9300 . ?
C22 O10 1.23(2) . ?
C22 O9 1.26(2) . ?
C22 C23 1.491(18) . ?
C23 C24 1.3900 . ?
C23 C28 1.3900 . ?
C24 C25 1.3900 . ?
C24 H24 0.9300 . ?
C25 C26 1.3900 . ?
C25 H25 0.9300 . ?
C26 C27 1.3900 . ?
C26 N2 1.475(17) . ?
C27 C28 1.3900 . ?
C27 H27 0.9300 . ?
C28 H28 0.9300 . ?
C29 O11 1.12(2) . ?
C29 O12 1.24(3) . ?
C29 C30 1.488(18) . ?
C30 C31 1.3900 . ?
C30 C35 1.3900 . ?
C31 C32 1.3900 . ?
C31 H31 0.9300 . ?
C32 C33 1.3900 . ?
C32 H32 0.9300 . ?
C33 C34 1.3900 . ?
C33 N2 1.483(17) . ?
C34 C35 1.3900 . ?
C34 H34 0.9300 . ?
C35 H35 0.9300 . ?
C36 O14 1.28(2) . ?
C36 O13 1.32(2) . ?
C36 C37 1.486(17) . ?
C37 C38 1.3900 . ?
C37 C42 1.3900 . ?
C38 C39 1.3900 . ?
C38 H38 0.9300 . ?
C39 C40 1.3900 . ?
C39 H39 0.9300 . ?
C40 N2 1.376(17) . ?
C40 C41 1.3900 . ?
C41 C42 1.3900 . ?
C41 H41 0.9300 . ?
C42 H42 0.9300 . ?
C43 O15 1.26(3) . ?
C43 O16 1.25(3) . ?
C43 C44 1.477(19) . ?
C44 C45 1.3900 . ?
C44 C49 1.3900 . ?
C45 C46 1.3900 . ?
C45 H45 0.9300 . ?
C46 C47 1.3900 . ?
C46 H46 0.9300 . ?
C47 C48 1.3900 . ?
C47 N3 1.469(18) . ?
C48 C49 1.3900 . ?
C48 H48 0.9300 . ?
C49 H49 0.9300 . ?
C50 O18 1.27(2) . ?
C50 O17 1.30(2) . ?
C50 C51 1.54(2) . ?
C51 C52 1.3900 . ?
C51 C56 1.3900 . ?
C52 C53 1.3900 . ?
C52 H52 0.9300 . ?
C53 C54 1.3900 . ?
C53 H53 0.9300 . ?
C54 N3 1.341(17) . ?
C54 C55 1.3900 . ?
C55 C56 1.3900 . ?
C55 H55 0.9300 . ?
C56 H56 0.9300 . ?
C57 O19 1.186(19) . ?
C57 O20 1.43(2) . ?
C57 C58 1.47(2) . ?
C58 C59 1.3900 . ?
C58 C63 1.3900 . ?
C59 C60 1.3900 . ?
C59 H59 0.9300 . ?
C60 C61 1.3900 . ?
C60 H60 0.9300 . ?
C61 C62 1.3900 . ?
C61 N3 1.428(19) . ?
C62 C63 1.3900 . ?
C62 H62 0.9300 . ?
C63 H63 0.9300 . ?
C64 O21 1.33(2) . ?
C64 O22 1.34(3) . ?
C64 C65 1.458(18) . ?
C65 C66 1.3900 . ?
C65 C70 1.3900 . ?
C66 C67 1.3900 . ?
C66 H66 0.9300 . ?
C67 C68 1.3900 . ?
C67 H67 0.9300 . ?
C68 C69 1.3900 . ?
C68 N4 1.443(18) . ?
C69 C70 1.3900 . ?
C69 H69 0.9300 . ?
C70 H70 0.9300 . ?
C71 O23 1.293(18) . ?
C71 O24 1.380(17) . ?
C71 C72 1.503(17) . ?
C72 C73 1.3900 . ?
C72 C77 1.3900 . ?
C73 C74 1.3900 . ?
C73 H73 0.9300 . ?
C74 C75 1.3900 . ?
C74 H74 0.9300 . ?
C75 C76 1.3900 . ?
C75 N4 1.420(18) . ?
C76 C77 1.3900 . ?
C76 H76 0.9300 . ?
C77 H77 0.9300 . ?
C78 O26 1.250(16) . ?
C78 O25 1.223(16) . ?
C78 C79 1.471(18) . ?
C79 C80 1.3900 . ?
C79 C84 1.3900 . ?
C80 C81 1.3900 . ?
C80 H80 0.9300 . ?
C81 C82 1.3900 . ?
C81 H81 0.9300 . ?
C82 C83 1.3900 . ?
C82 N4 1.483(18) . ?
C83 C84 1.3900 . ?
C83 H83 0.9300 . ?
C84 H84 0.9300 . ?

loop_
_geom_torsion_atom_site_label_1
_geom_torsion_atom_site_label_2
_geom_torsion_atom_site_label_3
_geom_torsion_atom_site_label_4
_geom_torsion
_geom_torsion_site_symmetry_1
_geom_torsion_site_symmetry_2
_geom_torsion_site_symmetry_3
_geom_torsion_site_symmetry_4
_geom_torsion_publ_flag
O3 C1 C2 C3 -176.6(13) . . . . ?
O4 C1 C2 C3 -19(2) . . . . ?
O3 C1 C2 C7 12(2) . . . . ?
O4 C1 C2 C7 169.4(12) . . . . ?
C7 C2 C3 C4 0.0 . . . . ?
C1 C2 C3 C4 -171.6(15) . . . . ?
C2 C3 C4 C5 0.0 . . . . ?
C3 C4 C5 N1 176.7(14) . . . . ?
C3 C4 C5 C6 0.0 . . . . ?
N1 C5 C6 C7 -176.3(15) . . . . ?
C4 C5 C6 C7 0.0 . . . . ?
C5 C6 C7 C2 0.0 . . . . ?
C3 C2 C7 C6 0.0 . . . . ?
C1 C2 C7 C6 172.1(14) . . . . ?
O5 C8 C9 C10 165.9(19) . . . . ?
O6 C8 C9 C10 -19(2) . . . . ?
O5 C8 C9 C14 -10(3) . . . . ?
O6 C8 C9 C14 165.1(12) . . . . ?
C14 C9 C10 C11 0.0 . . . . ?
C8 C9 C10 C11 -175.2(16) . . . . ?
C9 C10 C11 C12 0.0 . . . . ?
C10 C11 C12 C13 0.0 . . . . ?
C10 C11 C12 N1 176.8(14) . . . . ?
C11 C12 C13 C14 0.0 . . . . ?
N1 C12 C13 C14 -177.1(12) . . . . ?
C12 C13 C14 C9 0.0 . . . . ?
C10 C9 C14 C13 0.0 . . . . ?
C8 C9 C14 C13 175.8(14) . . . . ?
O7 C15 C16 C17 3(3) . . . . ?
O8 C15 C16 C17 -176.7(16) . . . . ?
O7 C15 C16 C21 -172.0(18) . . . . ?
O8 C15 C16 C21 9(3) . . . . ?
C21 C16 C17 C18 0.0 . . . . ?
C15 C16 C17 C18 -174.7(16) . . . . ?
C16 C17 C18 C19 0.0 . . . . ?
C17 C18 C19 C20 0.0 . . . . ?
C17 C18 C19 N1 -168.7(15) . . . . ?
C18 C19 C20 C21 0.0 . . . . ?
N1 C19 C20 C21 169.5(14) . . . . ?
C19 C20 C21 C16 0.0 . . . . ?
C17 C16 C21 C20 0.0 . . . . ?
C15 C16 C21 C20 174.5(17) . . . . ?
O10 C22 C23 C24 -178.0(19) . . . . ?
O9 C22 C23 C24 9(3) . . . . ?
O10 C22 C23 C28 0(3) . . . . ?
O9 C22 C23 C28 -173.1(15) . . . . ?
C28 C23 C24 C25 0.0 . . . . ?
C22 C23 C24 C25 178.0(15) . . . . ?
C23 C24 C25 C26 0.0 . . . . ?
C24 C25 C26 C27 0.0 . . . . ?
C24 C25 C26 N2 176.4(14) . . . . ?
C25 C26 C27 C28 0.0 . . . . ?
N2 C26 C27 C28 -176.4(14) . . . . ?
C26 C27 C28 C23 0.0 . . . . ?
C24 C23 C28 C27 0.0 . . . . ?
C22 C23 C28 C27 -177.9(16) . . . . ?
O11 C29 C30 C31 171(2) . . . . ?
O12 C29 C30 C31 9(3) . . . . ?
O11 C29 C30 C35 -4(3) . . . . ?
O12 C29 C30 C35 -165.5(18) . . . . ?
C35 C30 C31 C32 0.0 . . . . ?
C29 C30 C31 C32 -174.3(15) . . . . ?
C30 C31 C32 C33 0.0 . . . . ?
C31 C32 C33 C34 0.0 . . . . ?
C31 C32 C33 N2 179.0(13) . . . . ?
C32 C33 C34 C35 0.0 . . . . ?
N2 C33 C34 C35 -179.0(14) . . . . ?
C33 C34 C35 C30 0.0 . . . . ?
C31 C30 C35 C34 0.0 . . . . ?
C29 C30 C35 C34 174.1(16) . . . . ?
O14 C36 C37 C38 176.9(17) . . . . ?
O13 C36 C37 C38 2(3) . . . . ?
O14 C36 C37 C42 -11(3) . . . . ?
O13 C36 C37 C42 174.3(14) . . . . ?
C42 C37 C38 C39 0.0 . . . . ?
C36 C37 C38 C39 172.4(17) . . . . ?
C37 C38 C39 C40 0.0 . . . . ?
C38 C39 C40 N2 169.8(15) . . . . ?
C38 C39 C40 C41 0.0 . . . . ?
N2 C40 C41 C42 -169.6(16) . . . . ?
C39 C40 C41 C42 0.0 . . . . ?
C40 C41 C42 C37 0.0 . . . . ?
C38 C37 C42 C41 0.0 . . . . ?
C36 C37 C42 C41 -172.6(16) . . . . ?
O15 C43 C44 C45 -155.9(19) . . . . ?
O16 C43 C44 C45 32(3) . . . . ?
O15 C43 C44 C49 30(3) . . . . ?
O16 C43 C44 C49 -142.1(17) . . . . ?
C49 C44 C45 C46 0.0 . . . . ?
C43 C44 C45 C46 -174.3(17) . . . . ?
C44 C45 C46 C47 0.0 . . . . ?
C45 C46 C47 C48 0.0 . . . . ?
C45 C46 C47 N3 173.3(14) . . . . ?
C46 C47 C48 C49 0.0 . . . . ?
N3 C47 C48 C49 -173.3(14) . . . . ?
C47 C48 C49 C44 0.0 . . . . ?
C45 C44 C49 C48 0.0 . . . . ?
C43 C44 C49 C48 174.6(16) . . . . ?
O18 C50 C51 C52 -10(3) . . . . ?
O17 C50 C51 C52 166.1(15) . . . . ?
O18 C50 C51 C56 171.3(16) . . . . ?
O17 C50 C51 C56 -12(3) . . . . ?
C56 C51 C52 C53 0.0 . . . . ?
C50 C51 C52 C53 -178.5(17) . . . . ?
C51 C52 C53 C54 0.0 . . . . ?
C52 C53 C54 N3 -178.1(15) . . . . ?
C52 C53 C54 C55 0.0 . . . . ?
N3 C54 C55 C56 178.1(15) . . . . ?
C53 C54 C55 C56 0.0 . . . . ?
C54 C55 C56 C51 0.0 . . . . ?
C52 C51 C56 C55 0.0 . . . . ?
C50 C51 C56 C55 178.5(16) . . . . ?
O19 C57 C58 C59 -178.7(15) . . . . ?
O20 C57 C58 C59 -1.8(11) . . . . ?
O19 C57 C58 C63 -1.4(15) . . . . ?
O20 C57 C58 C63 175.4(12) . . . . ?
C63 C58 C59 C60 0.0 . . . . ?
C57 C58 C59 C60 177.3(5) . . . . ?
C58 C59 C60 C61 0.0 . . . . ?
C59 C60 C61 C62 0.0 . . . . ?
C59 C60 C61 N3 172.0(15) . . . . ?
C60 C61 C62 C63 0.0 . . . . ?
N3 C61 C62 C63 -172.0(15) . . . . ?
C61 C62 C63 C58 0.0 . . . . ?
C59 C58 C63 C62 0.0 . . . . ?
C57 C58 C63 C62 -177.3(5) . . . . ?
O21 C64 C65 C66 -177.0(14) . . . . ?
O22 C64 C65 C66 1(3) . . . . ?
O21 C64 C65 C70 5(3) . . . . ?
O22 C64 C65 C70 -177.0(15) . . . . ?
C70 C65 C66 C67 0.0 . . . . ?
C64 C65 C66 C67 -177.5(16) . . . . ?
C65 C66 C67 C68 0.0 . . . . ?
C66 C67 C68 C69 0.0 . . . . ?
C66 C67 C68 N4 170.0(16) . . . . ?
C67 C68 C69 C70 0.0 . . . . ?
N4 C68 C69 C70 -171.0(14) . . . . ?
C68 C69 C70 C65 0.0 . . . . ?
C66 C65 C70 C69 0.0 . . . . ?
C64 C65 C70 C69 177.5(16) . . . . ?
O23 C71 C72 C73 -178.5(18) . . . . ?
O24 C71 C72 C73 1(2) . . . . ?
O23 C71 C72 C77 1(3) . . . . ?
O24 C71 C72 C77 -179.4(13) . . . . ?
C77 C72 C73 C74 0.0 . . . . ?
C71 C72 C73 C74 180.0(15) . . . . ?
C72 C73 C74 C75 0.0 . . . . ?
C73 C74 C75 C76 0.0 . . . . ?
C73 C74 C75 N4 -179.3(17) . . . . ?
C74 C75 C76 C77 0.0 . . . . ?
N4 C75 C76 C77 179.4(15) . . . . ?
C75 C76 C77 C72 0.0 . . . . ?
C73 C72 C77 C76 0.0 . . . . ?
C71 C72 C77 C76 -180.0(16) . . . . ?
O26 C78 C79 C80 171.9(15) . . . . ?
O25 C78 C79 C80 -15(3) . . . . ?
O26 C78 C79 C84 -5(3) . . . . ?
O25 C78 C79 C84 167.6(18) . . . . ?
C84 C79 C80 C81 0.0 . . . . ?
C78 C79 C80 C81 -177.1(17) . . . . ?
C79 C80 C81 C82 0.0 . . . . ?
C80 C81 C82 C83 0.0 . . . . ?
C80 C81 C82 N4 170.1(14) . . . . ?
C81 C82 C83 C84 0.0 . . . . ?
N4 C82 C83 C84 -170.1(14) . . . . ?
C82 C83 C84 C79 0.0 . . . . ?
C80 C79 C84 C83 0.0 . . . . ?
C78 C79 C84 C83 177.1(17) . . . . ?
C6 C5 N1 C19 105.7(19) . . . . ?
C4 C5 N1 C19 -71(2) . . . . ?
C6 C5 N1 C12 -38(2) . . . . ?
C4 C5 N1 C12 145.6(12) . . . . ?
C20 C19 N1 C5 -3(2) . . . . ?
C18 C19 N1 C5 166.0(15) . . . . ?
C20 C19 N1 C12 142.0(11) . . . . ?
C18 C19 N1 C12 -48.9(18) . . . . ?
C13 C12 N1 C5 -64.8(17) . . . . ?
C11 C12 N1 C5 118.2(14) . . . . ?
C13 C12 N1 C19 145.7(12) . . . . ?
C11 C12 N1 C19 -31.3(19) . . . . ?
C41 C40 N2 C26 32(2) . . . . ?
C39 C40 N2 C26 -137.4(15) . . . . ?
C41 C40 N2 C33 -155.6(12) . . . . ?
C39 C40 N2 C33 35(2) . . . . ?
C25 C26 N2 C40 46(2) . . . . ?
C27 C26 N2 C40 -138.0(15) . . . . ?
C25 C26 N2 C33 -126.4(14) . . . . ?
C27 C26 N2 C33 50(2) . . . . ?
C34 C33 N2 C40 50(2) . . . . ?
C32 C33 N2 C40 -128.6(15) . . . . ?
C34 C33 N2 C26 -137.2(14) . . . . ?
C32 C33 N2 C26 44(2) . . . . ?
C55 C54 N3 C61 -158.6(14) . . . . ?
C53 C54 N3 C61 20(2) . . . . ?
C55 C54 N3 C47 34.7(15) . . . . ?
C53 C54 N3 C47 -147.2(10) . . . . ?
C60 C61 N3 C54 -138.8(14) . . . . ?
C62 C61 N3 C54 33(2) . . . . ?
C60 C61 N3 C47 27.3(16) . . . . ?
C62 C61 N3 C47 -160.6(8) . . . . ?
C48 C47 N3 C54 -118.1(13) . . . . ?
C46 C47 N3 C54 68.6(16) . . . . ?
C48 C47 N3 C61 73.5(15) . . . . ?
C46 C47 N3 C61 -99.8(14) . . . . ?
C74 C75 N4 C68 -160.5(13) . . . . ?
C76 C75 N4 C68 20(2) . . . . ?
C74 C75 N4 C82 28(2) . . . . ?
C76 C75 N4 C82 -151.7(14) . . . . ?
C69 C68 N4 C75 -123.4(15) . . . . ?
C67 C68 N4 C75 66(2) . . . . ?
C69 C68 N4 C82 48.7(19) . . . . ?
C67 C68 N4 C82 -121.8(15) . . . . ?
C81 C82 N4 C75 41(2) . . . . ?
C83 C82 N4 C75 -149.0(15) . . . . ?
C81 C82 N4 C68 -131.0(15) . . . . ?
C83 C82 N4 C68 39(2) . . . . ?
O4 C1 O3 In6 12(3) . . . . ?
C2 C1 O3 In6 161.5(10) . . . . ?
O4 C1 O3 Fe6 12(3) . . . . ?
C2 C1 O3 Fe6 161.5(10) . . . . ?
O3 C1 O4 Fe5 -17(4) . . . . ?
C2 C1 O4 Fe5 -166.8(10) . . . . ?
O3 C1 O4 In5 -17(4) . . . . ?
C2 C1 O4 In5 -166.8(10) . . . . ?
O6 C8 O5 Fe1 0(4) . . . . ?
C9 C8 O5 Fe1 173.6(12) . . . . ?
O6 C8 O5 In1 0(4) . . . . ?
C9 C8 O5 In1 173.6(12) . . . . ?
O5 C8 O6 In3 -14(4) . . . . ?
C9 C8 O6 In3 171.5(9) . . . . ?
O5 C8 O6 Fe3 -14(4) . . . . ?
C9 C8 O6 Fe3 171.5(9) . . . . ?
O8 C15 O7 In6 -15(4) . . . 4_465 ?
C16 C15 O7 In6 165.8(12) . . . 4_465 ?
O7 C15 O8 Fe4 7(5) . . . 4_465 ?
C16 C15 O8 Fe4 -173.5(14) . . . 4_465 ?
O10 C22 O9 Fe4 4(3) . . . . ?
C23 C22 O9 Fe4 178.0(11) . . . . ?
O10 C22 O9 In4 4(3) . . . . ?
C23 C22 O9 In4 178.0(11) . . . . ?
O9 C22 O10 In6 -23(4) . . . . ?
C23 C22 O10 In6 164.3(17) . . . . ?
O9 C22 O10 Fe6 -23(4) . . . . ?
C23 C22 O10 Fe6 164.3(17) . . . . ?
O12 C29 O11 Fe2 -52(4) . . . . ?
C30 C29 O11 Fe2 143.5(15) . . . . ?
O12 C29 O11 In2 -52(4) . . . . ?
C30 C29 O11 In2 143.5(15) . . . . ?
O11 C29 O12 Fe1 40(4) . . . . ?
C30 C29 O12 Fe1 -156.6(14) . . . . ?
O11 C29 O12 In1 40(4) . . . . ?
C30 C29 O12 In1 -156.6(14) . . . . ?
O14 C36 O13 In3 6(4) . . . 4 ?
C37 C36 O13 In3 -179.4(12) . . . 4 ?
O13 C36 O14 Fe1 20(4) . . . 4 ?
C37 C36 O14 Fe1 -154.6(15) . . . 4 ?
O16 C43 O15 Fe2 -17(4) . . . . ?
C44 C43 O15 Fe2 172.7(12) . . . . ?
O16 C43 O15 In2 -17(4) . . . . ?
C44 C43 O15 In2 172.7(12) . . . . ?
O15 C43 O16 In3 12(4) . . . . ?
C44 C43 O16 In3 -176.2(11) . . . . ?
O15 C43 O16 Fe3 12(4) . . . . ?
C44 C43 O16 Fe3 -176.2(11) . . . . ?
O18 C50 O17 Fe5 -21(4) . . . 2 ?
C51 C50 O17 Fe5 163.5(12) . . . 2 ?
O17 C50 O18 Fe4 7(4) . . . 2 ?
C51 C50 O18 Fe4 -177.5(12) . . . 2 ?
O20 C57 O19 In6 1(3) . . . 2_565 ?
C58 C57 O19 In6 177.4(8) . . . 2_565 ?
O19 C57 O20 Fe5 2(3) . . . 2_565 ?
C58 C57 O20 Fe5 -174.7(11) . . . 2_565 ?
O22 C64 O21 Fe4 -3(4) . . . . ?
C65 C64 O21 Fe4 174.1(12) . . . . ?
O22 C64 O21 In4 -3(4) . . . . ?
C65 C64 O21 In4 174.1(12) . . . . ?
O21 C64 O22 Fe5 -5(3) . . . . ?
C65 C64 O22 Fe5 177.6(12) . . . . ?
O21 C64 O22 In5 -5(3) . . . . ?
C65 C64 O22 In5 177.6(12) . . . . ?
O24 C71 O23 Fe2 26(4) . . . 3_564 ?
C72 C71 O23 Fe2 -154.6(16) . . . 3_564 ?
O23 C71 O24 Fe1 -6(3) . . . 3_564 ?
C72 C71 O24 Fe1 175.3(11) . . . 3_564 ?
O26 C78 O25 In3 0(4) . . . 3_554 ?
C79 C78 O25 In3 -171.5(12) . . . 3_554 ?
O25 C78 O26 Fe2 21(5) . . . 3_554 ?
C79 C78 O26 Fe2 -167.8(13) . . . 3_554 ?
